data_7041148
loop_
_publ_author_name
'Wang, Xiu-Li'
'Wu, Xiao-Mei'
'Liu, Guo-Cheng'
'Lin, Hong-Yan'
'Wang, Xiang'

_publ_section_title
;
 The assembly of thiophene-based bis-pyridyl-bis-amide Co(II) coordination
 polymers and their polypyrrole-functionalized hybrid materials for
 boosting their photocatalytic performances.
;
_journal_issue 48
_journal_name_full 'Dalton transactions (Cambridge, England : 2003)'
_journal_page_first 19341
_journal_page_last 19350
_journal_paper_doi 10.1039/c6dt03430f
_journal_volume 45
_journal_year 2016
_chemical_formula_sum 'C24 H20 Co N4 O8 S'
_chemical_formula_weight 583.43
_space_group_crystal_system monoclinic
_space_group_IT_number 14
_space_group_name_Hall '-P 2ybc'
_space_group_name_H-M_alt 'P 1 21/c 1'
_symmetry_space_group_name_Hall '-P 2ybc'
_symmetry_space_group_name_H-M 'P 1 21/c 1'
_atom_sites_solution_hydrogens mixed
_audit_creation_method SHELXL-2014/7
_audit_update_record
;
2016-09-01 deposited with the CCDC.
2016-11-09 downloaded from the CCDC.
;
_cell_angle_alpha 90
_cell_angle_beta 100.781(2)
_cell_angle_gamma 90
_cell_formula_units_Z 4
_cell_length_a 8.2206(9)
_cell_length_b 29.376(3)
_cell_length_c 10.0633(11)
_cell_measurement_reflns_used 3395
_cell_measurement_temperature 296(2)
_cell_measurement_theta_max 24.985
_cell_measurement_theta_min 2.174
_cell_volume 2387.3(4)
_computing_structure_refinement 'SHELXL-2014/7 (Sheldrick, 2014)'
_diffrn_ambient_temperature 296(2)
_diffrn_measured_fraction_theta_full 0.999
_diffrn_measured_fraction_theta_max 0.999
_diffrn_measurement_device_type 'CCD area detector'
_diffrn_measurement_method 'phi and omega scans'
_diffrn_radiation_type MoK\a
_diffrn_radiation_wavelength 0.71073
_diffrn_reflns_av_R_equivalents 0.0393
_diffrn_reflns_av_unetI/netI 0.0429
_diffrn_reflns_Laue_measured_fraction_full 0.999
_diffrn_reflns_Laue_measured_fraction_max 0.999
_diffrn_reflns_limit_h_max 9
_diffrn_reflns_limit_h_min -9
_diffrn_reflns_limit_k_max 34
_diffrn_reflns_limit_k_min -32
_diffrn_reflns_limit_l_max 11
_diffrn_reflns_limit_l_min -11
_diffrn_reflns_number 12797
_diffrn_reflns_point_group_measured_fraction_full 0.999
_diffrn_reflns_point_group_measured_fraction_max 0.999
_diffrn_reflns_theta_full 24.985
_diffrn_reflns_theta_max 24.985
_diffrn_reflns_theta_min 2.174
_exptl_absorpt_coefficient_mu 0.866
_exptl_absorpt_correction_T_max 0.888
_exptl_absorpt_correction_T_min 0.867
_exptl_absorpt_correction_type multi-scan
_exptl_absorpt_process_details SADABS
_exptl_crystal_colour purple
_exptl_crystal_density_diffrn 1.623
_exptl_crystal_description block
_exptl_crystal_F_000 1196
_exptl_crystal_size_max 0.170
_exptl_crystal_size_mid 0.150
_exptl_crystal_size_min 0.140
_exptl_transmission_factor_max 0.888
_exptl_transmission_factor_min 0.867
_refine_diff_density_max 0.605
_refine_diff_density_min -0.540
_refine_diff_density_rms 0.068
_refine_ls_extinction_method none
_refine_ls_goodness_of_fit_ref 1.001
_refine_ls_hydrogen_treatment constr
_refine_ls_matrix_type full
_refine_ls_number_parameters 343
_refine_ls_number_reflns 4185
_refine_ls_number_restraints 30
_refine_ls_restrained_S_all 1.006
_refine_ls_R_factor_all 0.0634
_refine_ls_R_factor_gt 0.0473
_refine_ls_shift/su_max 0.000
_refine_ls_shift/su_mean 0.000
_refine_ls_structure_factor_coef Fsqd
_refine_ls_weighting_details 'w=1/[\s^2^(Fo^2^)+(0.0547P)^2^+4.3418P] where P=(Fo^2^+2Fc^2^)/3'
_refine_ls_weighting_scheme calc
_refine_ls_wR_factor_gt 0.1107
_refine_ls_wR_factor_ref 0.1180
_reflns_Friedel_coverage 0.000
_reflns_number_gt 3368
_reflns_number_total 4185
_reflns_threshold_expression 'I > 2\s(I)'
_cod_data_source_file c6dt03430f2.cif
_cod_data_source_block 5
_cod_depositor_comments
;
The following automatic conversions were performed:

'_exptl_absorpt_correction_type' value 'Multi-scan' changed to
'multi-scan' according to
/usr/data/users/saulius/crontab/automatic-downloads/rss-feeds/RSC/lib/dictionaries/cif_core.dic
dictionary named 'cif_core.dic' version 2.4.2 from 2011-04-26.

Automatic conversion script
Id: cif_fix_values 4268 2015-11-12 08:31:59Z antanas 

 Adding full bibliography for 7041144--7041148.cif.
;
_cod_original_cell_volume 2387.3(5)
_cod_database_code 7041148
_shelx_shelxl_version_number 2014/7
_shelx_space_group_comment
;
The symmetry employed for this shelxl refinement is uniquely defined
by the following loop, which should always be used as a source of
symmetry information in preference to the above space-group names.
They are only intended as comments.
;
_shelx_estimated_absorpt_t_min 0.867
_shelx_estimated_absorpt_t_max 0.888

loop_
_space_group_symop_operation_xyz
'x, y, z'
'-x, y+1/2, -z+1/2'
'-x, -y, -z'
'x, -y-1/2, z-1/2'

loop_
_atom_site_label
_atom_site_type_symbol
_atom_site_fract_x
_atom_site_fract_y
_atom_site_fract_z
_atom_site_U_iso_or_equiv
_atom_site_adp_type
_atom_site_occupancy
_atom_site_site_symmetry_order
_atom_site_calc_flag
_atom_site_refinement_flags_posn
_atom_site_refinement_flags_adp
Co1 Co 0.14212(6) 0.02180(2) 0.36734(4) 0.01891(15) Uani 1 1 d . .
S1 S 0.70316(17) -0.23619(4) 0.79713(13) 0.0533(4) Uani 1 1 d . U
O1 O 0.2613(3) 0.03951(9) 0.5547(2) 0.0271(6) Uani 1 1 d . .
N1 N 0.2124(4) -0.04985(10) 0.3879(3) 0.0221(6) Uani 1 1 d . .
C1 C 0.2160(4) 0.02410(11) 0.6590(3) 0.0196(7) Uani 1 1 d . .
O1W O 0.3892(5) -0.30175(13) 0.6031(5) 0.0917(14) Uani 1 1 d . U
H1WA H 0.4628 -0.2978 0.6736 0.110 Uiso 1 1 d R U
H1WB H 0.3472 -0.2759 0.5788 0.110 Uiso 1 1 d R U
O2 O 0.0970(3) -0.00223(9) 0.6567(2) 0.0264(6) Uani 1 1 d . .
N2 N 0.4787(4) -0.13009(10) 0.6041(3) 0.0298(7) Uani 1 1 d . .
H2A H 0.5328 -0.1095 0.6549 0.036 Uiso 1 1 calc R U
C2 C 0.3147(4) 0.03768(11) 0.7938(3) 0.0188(7) Uani 1 1 d . .
O2W O 0.6667(5) -0.34094(12) 0.7968(4) 0.0835(14) Uani 1 1 d . U
O3 O 0.1412(3) 0.01409(8) 1.1553(2) 0.0267(6) Uani 1 1 d . .
C3 C 0.2545(4) 0.02896(11) 0.9123(3) 0.0191(7) Uani 1 1 d . .
H3A H 0.1525 0.0148 0.9076 0.023 Uiso 1 1 calc R U
N3 N 0.9118(4) -0.29613(11) 1.0201(3) 0.0362(8) Uani 1 1 d . .
H3B H 0.8436 -0.3044 0.9487 0.043 Uiso 1 1 calc R U
O4 O 0.3575(3) 0.04679(8) 1.2762(2) 0.0252(6) Uani 1 1 d . .
N4 N 0.9628(4) -0.40996(10) 1.1651(3) 0.0243(7) Uani 1 1 d . .
C4 C 0.3467(4) 0.04144(11) 1.0370(3) 0.0193(7) Uani 1 1 d . .
C5 C 0.4996(4) 0.06182(13) 1.0433(3) 0.0265(8) Uani 1 1 d . .
H5A H 0.5625 0.0697 1.1269 0.032 Uiso 1 1 calc R U
O5 O 0.4582(5) -0.20635(10) 0.5687(4) 0.0634(11) Uani 1 1 d . U
O6 O 1.0476(4) -0.23464(10) 1.1251(3) 0.0580(10) Uani 1 1 d . U
C6 C 0.5598(4) 0.07065(14) 0.9271(4) 0.0293(9) Uani 1 1 d . .
H6A H 0.6621 0.0847 0.9322 0.035 Uiso 1 1 calc R U
C7 C 0.4677(4) 0.05847(12) 0.8028(3) 0.0242(8) Uani 1 1 d . .
H7A H 0.5088 0.0643 0.7245 0.029 Uiso 1 1 calc R U
C8 C 0.2782(4) 0.03328(11) 1.1634(3) 0.0199(7) Uani 1 1 d . .
C9 C 0.1286(5) -0.07800(13) 0.2937(4) 0.0285(8) Uani 1 1 d . .
H9A H 0.0506 -0.0657 0.2241 0.034 Uiso 1 1 calc R U
C10 C 0.1539(5) -0.12414(14) 0.2967(4) 0.0389(10) Uani 1 1 d . .
H10A H 0.0932 -0.1425 0.2300 0.047 Uiso 1 1 calc R U
C11 C 0.2691(5) -0.14329(13) 0.3982(4) 0.0378(10) Uani 1 1 d . .
H11A H 0.2871 -0.1746 0.4014 0.045 Uiso 1 1 calc R U
C12 C 0.3574(4) -0.11486(12) 0.4956(3) 0.0253(8) Uani 1 1 d . .
C13 C 0.3238(4) -0.06848(12) 0.4868(3) 0.0227(8) Uani 1 1 d . .
H13A H 0.3818 -0.0494 0.5530 0.027 Uiso 1 1 calc R U
C14 C 0.5185(5) -0.17387(13) 0.6364(4) 0.0351(9) Uani 1 1 d . .
C15 C 0.6423(5) -0.18148(13) 0.7607(4) 0.0318(9) Uani 1 1 d . .
C16 C 0.7212(6) -0.15243(14) 0.8556(4) 0.0481(12) Uani 1 1 d . .
H16A H 0.7043 -0.1211 0.8531 0.058 Uiso 1 1 calc R U
C17 C 0.8310(6) -0.17473(14) 0.9580(5) 0.0514(13) Uani 1 1 d . .
H17A H 0.8957 -0.1596 1.0303 0.062 Uiso 1 1 calc R U
C18 C 0.8340(5) -0.22011(13) 0.9417(4) 0.0346(9) Uani 1 1 d . .
C19 C 0.9423(5) -0.25077(14) 1.0367(4) 0.0368(10) Uani 1 1 d . .
C20 C 0.9820(5) -0.33081(13) 1.1097(4) 0.0286(8) Uani 1 1 d . .
C21 C 0.9131(5) -0.37439(13) 1.0855(4) 0.0283(8) Uani 1 1 d . .
H21A H 0.8290 -0.3787 1.0107 0.034 Uiso 1 1 calc R U
C22 C 1.0848(5) -0.40302(13) 1.2723(4) 0.0337(9) Uani 1 1 d . .
H22A H 1.1198 -0.4274 1.3297 0.040 Uiso 1 1 calc R U
C23 C 1.1599(5) -0.36146(13) 1.3008(4) 0.0375(10) Uani 1 1 d . .
H23A H 1.2452 -0.3582 1.3752 0.045 Uiso 1 1 calc R U
C24 C 1.1085(5) -0.32476(13) 1.2187(4) 0.0369(10) Uani 1 1 d . .
H24A H 1.1583 -0.2964 1.2366 0.044 Uiso 1 1 calc R U

loop_
_atom_site_aniso_label
_atom_site_aniso_U_11
_atom_site_aniso_U_22
_atom_site_aniso_U_33
_atom_site_aniso_U_23
_atom_site_aniso_U_13
_atom_site_aniso_U_12
Co1 0.0256(3) 0.0177(3) 0.0126(2) -0.00106(18) 0.00145(18) -0.0033(2)
S1 0.0734(8) 0.0170(5) 0.0551(7) 0.0049(5) -0.0252(6) 0.0030(5)
O1 0.0374(14) 0.0311(15) 0.0125(12) 0.0019(10) 0.0035(11) -0.0086(11)
N1 0.0270(15) 0.0186(16) 0.0200(15) 0.0010(12) 0.0029(12) -0.0007(12)
C1 0.0230(17) 0.0154(17) 0.0198(17) -0.0031(14) 0.0028(14) 0.0012(15)
O1W 0.095(3) 0.047(2) 0.117(4) 0.011(2) -0.022(3) -0.002(2)
O2 0.0275(13) 0.0287(14) 0.0225(13) -0.0039(11) 0.0035(10) -0.0080(11)
N2 0.0374(18) 0.0192(16) 0.0286(17) 0.0026(13) -0.0048(14) 0.0000(14)
C2 0.0239(17) 0.0150(17) 0.0169(17) 0.0005(13) 0.0025(14) 0.0014(14)
O2W 0.105(3) 0.036(2) 0.090(3) 0.0012(19) -0.033(2) -0.010(2)
O3 0.0301(14) 0.0309(15) 0.0198(12) -0.0005(10) 0.0065(11) -0.0081(11)
C3 0.0251(17) 0.0132(17) 0.0183(17) -0.0005(13) 0.0025(14) -0.0013(13)
N3 0.048(2) 0.0207(18) 0.0346(19) 0.0089(14) -0.0064(16) 0.0021(15)
O4 0.0336(14) 0.0271(14) 0.0137(12) -0.0008(10) 0.0015(10) -0.0029(11)
N4 0.0283(16) 0.0197(16) 0.0234(15) 0.0035(12) 0.0010(13) 0.0042(13)
C4 0.0269(18) 0.0138(17) 0.0173(17) 0.0026(13) 0.0047(14) 0.0009(14)
C5 0.032(2) 0.028(2) 0.0185(18) -0.0038(15) 0.0015(15) -0.0029(16)
O5 0.085(3) 0.0215(16) 0.066(2) 0.0013(15) -0.0314(19) -0.0003(16)
O6 0.068(2) 0.0261(16) 0.064(2) 0.0098(15) -0.0299(18) -0.0069(15)
C6 0.0239(19) 0.040(2) 0.0232(19) -0.0037(16) 0.0033(15) -0.0142(17)
C7 0.0298(19) 0.027(2) 0.0179(17) -0.0002(14) 0.0094(15) -0.0033(16)
C8 0.0278(19) 0.0133(17) 0.0182(17) 0.0013(13) 0.0033(15) 0.0040(14)
C9 0.035(2) 0.026(2) 0.0214(19) -0.0005(15) -0.0016(16) 0.0028(16)
C10 0.048(3) 0.027(2) 0.035(2) -0.0090(18) -0.0074(19) -0.0029(19)
C11 0.048(2) 0.018(2) 0.041(2) -0.0004(17) -0.007(2) 0.0023(18)
C12 0.030(2) 0.023(2) 0.0219(18) 0.0029(15) 0.0023(15) 0.0008(15)
C13 0.0273(18) 0.0230(19) 0.0171(17) -0.0026(14) 0.0021(14) -0.0008(15)
C14 0.041(2) 0.025(2) 0.036(2) 0.0061(17) 0.0011(19) 0.0030(18)
C15 0.038(2) 0.022(2) 0.034(2) 0.0086(16) 0.0015(17) 0.0032(17)
C16 0.075(3) 0.019(2) 0.043(3) 0.0006(18) -0.008(2) 0.013(2)
C17 0.075(3) 0.024(2) 0.043(3) -0.0023(19) -0.020(2) 0.006(2)
C18 0.045(2) 0.023(2) 0.033(2) 0.0074(16) 0.0000(18) -0.0011(18)
C19 0.040(2) 0.025(2) 0.042(2) 0.0065(18) -0.002(2) -0.0015(18)
C20 0.033(2) 0.023(2) 0.029(2) 0.0062(15) 0.0032(17) 0.0035(16)
C21 0.033(2) 0.023(2) 0.027(2) 0.0023(15) 0.0013(16) 0.0045(16)
C22 0.041(2) 0.023(2) 0.032(2) 0.0044(16) -0.0041(18) 0.0030(17)
C23 0.041(2) 0.026(2) 0.038(2) 0.0037(17) -0.0109(19) -0.0007(18)
C24 0.038(2) 0.021(2) 0.046(2) 0.0014(17) -0.0055(19) -0.0004(17)

loop_
_atom_type_symbol
_atom_type_description
_atom_type_scat_dispersion_real
_atom_type_scat_dispersion_imag
_atom_type_scat_source
C C 0.0033 0.0016 'International Tables Vol C Tables 4.2.6.8 and 6.1.1.4'
H H 0.0000 0.0000 'International Tables Vol C Tables 4.2.6.8 and 6.1.1.4'
N N 0.0061 0.0033 'International Tables Vol C Tables 4.2.6.8 and 6.1.1.4'
O O 0.0106 0.0060 'International Tables Vol C Tables 4.2.6.8 and 6.1.1.4'
S S 0.1246 0.1234 'International Tables Vol C Tables 4.2.6.8 and 6.1.1.4'
Co Co 0.3494 0.9721 'International Tables Vol C Tables 4.2.6.8 and 6.1.1.4'

loop_
_geom_angle_atom_site_label_1
_geom_angle_atom_site_label_2
_geom_angle_atom_site_label_3
_geom_angle
_geom_angle_site_symmetry_1
_geom_angle_site_symmetry_3
O2 Co1 O1 118.41(10) 3_556 .
O2 Co1 O3 91.66(9) 3_556 1_554
O1 Co1 O3 149.90(10) . 1_554
O2 Co1 N1 88.35(11) 3_556 .
O1 Co1 N1 94.94(10) . .
O3 Co1 N1 86.80(10) 1_554 .
O2 Co1 N4 83.97(11) 3_556 2_656
O1 Co1 N4 90.69(10) . 2_656
O3 Co1 N4 91.18(10) 1_554 2_656
N1 Co1 N4 172.00(11) . 2_656
O2 Co1 O4 149.53(9) 3_556 1_554
O1 Co1 O4 90.86(9) . 1_554
O3 Co1 O4 59.21(9) 1_554 1_554
N1 Co1 O4 97.94(10) . 1_554
N4 Co1 O4 87.63(10) 2_656 1_554
C15 S1 C18 92.02(19) . .
C1 O1 Co1 121.1(2) . .
C13 N1 C9 117.5(3) . .
C13 N1 Co1 126.7(2) . .
C9 N1 Co1 115.7(2) . .
O2 C1 O1 124.1(3) . .
O2 C1 C2 118.3(3) . .
O1 C1 C2 117.6(3) . .
C1 O2 Co1 157.5(2) . 3_556
C14 N2 C12 126.4(3) . .
C7 C2 C3 119.1(3) . .
C7 C2 C1 120.5(3) . .
C3 C2 C1 120.4(3) . .
C8 O3 Co1 93.0(2) . 1_556
C4 C3 C2 120.2(3) . .
C19 N3 C20 125.8(3) . .
C8 O4 Co1 87.2(2) . 1_556
C21 N4 C22 117.5(3) . .
C21 N4 Co1 124.2(2) . 2_646
C22 N4 Co1 118.3(2) . 2_646
C5 C4 C3 119.6(3) . .
C5 C4 C8 120.7(3) . .
C3 C4 C8 119.7(3) . .
C6 C5 C4 120.7(3) . .
C5 C6 C7 119.8(3) . .
C6 C7 C2 120.7(3) . .
O3 C8 O4 120.6(3) . .
O3 C8 C4 119.5(3) . .
O4 C8 C4 119.9(3) . .
N1 C9 C10 122.4(3) . .
C9 C10 C11 120.0(4) . .
C10 C11 C12 118.4(4) . .
C11 C12 C13 118.3(3) . .
C11 C12 N2 124.0(3) . .
C13 C12 N2 117.7(3) . .
N1 C13 C12 123.3(3) . .
O5 C14 N2 123.7(4) . .
O5 C14 C15 119.9(4) . .
N2 C14 C15 116.4(3) . .
C16 C15 C14 131.9(4) . .
C16 C15 S1 111.1(3) . .
C14 C15 S1 117.0(3) . .
C15 C16 C17 112.5(4) . .
C18 C17 C16 113.5(4) . .
C17 C18 C19 123.1(4) . .
C17 C18 S1 110.8(3) . .
C19 C18 S1 126.0(3) . .
O6 C19 N3 124.1(4) . .
O6 C19 C18 119.6(4) . .
N3 C19 C18 116.2(3) . .
C24 C20 C21 118.5(3) . .
C24 C20 N3 125.1(4) . .
C21 C20 N3 116.4(3) . .
N4 C21 C20 122.9(3) . .
N4 C22 C23 122.7(3) . .
C22 C23 C24 119.7(4) . .
C20 C24 C23 118.7(4) . .

loop_
_geom_bond_atom_site_label_1
_geom_bond_atom_site_label_2
_geom_bond_distance
_geom_bond_site_symmetry_2
Co1 O2 2.019(2) 3_556
Co1 O1 2.024(2) .
Co1 O3 2.145(2) 1_554
Co1 N1 2.182(3) .
Co1 N4 2.183(3) 2_656
Co1 O4 2.264(2) 1_554
S1 C15 1.703(4) .
S1 C18 1.706(4) .
O1 C1 1.262(4) .
N1 C13 1.337(4) .
N1 C9 1.346(5) .
C1 O2 1.244(4) .
C1 C2 1.498(4) .
O2 Co1 2.019(2) 3_556
N2 C14 1.352(5) .
N2 C12 1.407(4) .
C2 C7 1.386(5) .
C2 C3 1.397(5) .
O3 C8 1.248(4) .
O3 Co1 2.145(2) 1_556
C3 C4 1.389(5) .
N3 C19 1.360(5) .
N3 C20 1.410(5) .
O4 C8 1.263(4) .
O4 Co1 2.264(2) 1_556
N4 C21 1.333(5) .
N4 C22 1.344(5) .
N4 Co1 2.183(3) 2_646
C4 C5 1.383(5) .
C4 C8 1.503(5) .
C5 C6 1.377(5) .
O5 C14 1.222(5) .
O6 C19 1.215(5) .
C6 C7 1.383(5) .
C9 C10 1.371(5) .
C10 C11 1.377(5) .
C11 C12 1.385(5) .
C12 C13 1.390(5) .
C14 C15 1.475(5) .
C15 C16 1.353(6) .
C16 C17 1.399(6) .
C17 C18 1.344(6) .
C18 C19 1.483(5) .
C20 C24 1.374(5) .
C20 C21 1.403(5) .
C22 C23 1.374(6) .
C23 C24 1.376(5) .
